data_7218295
loop_
_publ_author_name
'Moriya, Makoto'
'Nomura, Kuniyoshi'
'Sakamoto, Wataru'
'Yogo, Toshinobu'

_publ_section_title
;
 Precisely controlled supramolecular ionic conduction paths and their
 structure--conductivity relationships for lithium ion transport
;
_journal_issue 45
_journal_name_full CrystEngComm
_journal_page_first 10512
_journal_paper_doi 10.1039/C4CE01417K
_journal_volume 16
_journal_year 2014
_chemical_formula_sum 'C18 H36 F12 Li2 N6 O8 S4'
_chemical_formula_weight 834.64
_chemical_name_systematic
; 
 ? 
;
_space_group_IT_number 14
_symmetry_cell_setting monoclinic
_symmetry_space_group_name_Hall '-P 2yn'
_symmetry_space_group_name_H-M 'P 1 21/n 1'
_atom_sites_solution_hydrogens geom
_atom_sites_solution_primary direct
_atom_sites_solution_secondary difmap
_audit_creation_method SHELXL-97
_cell_angle_alpha 90.00
_cell_angle_beta 105.303(3)
_cell_angle_gamma 90.00
_cell_formula_units_Z 2
_cell_length_a 12.4175(14)
_cell_length_b 9.8024(11)
_cell_length_c 15.7042(16)
_cell_measurement_reflns_used 1179
_cell_measurement_temperature 153(2)
_cell_measurement_theta_max 20.29
_cell_measurement_theta_min 2.47
_cell_volume 1843.8(3)
_computing_cell_refinement 'Bruker SMART'
_computing_data_collection 'Bruker SMART'
_computing_data_reduction 'Bruker SAINT'
_computing_molecular_graphics 'Bruker SHELXTL'
_computing_publication_material 'Bruker SHELXTL'
_computing_structure_refinement 'SHELXL-97 (Sheldrick, 1997)'
_computing_structure_solution 'SHELXS-97 (Sheldrick, 1990)'
_diffrn_ambient_temperature 153(2)
_diffrn_detector_area_resol_mean 8.366[pixels/mm]
_diffrn_measured_fraction_theta_full 0.996
_diffrn_measured_fraction_theta_max 0.996
_diffrn_measurement_device_type 'CCD area detector'
_diffrn_measurement_method 'phi and omega scans'
_diffrn_radiation_monochromator graphite
_diffrn_radiation_source 'fine-focus sealed tube'
_diffrn_radiation_type MoK\a
_diffrn_radiation_wavelength 0.71073
_diffrn_reflns_av_R_equivalents 0.0684
_diffrn_reflns_av_sigmaI/netI 0.0800
_diffrn_reflns_limit_h_max 16
_diffrn_reflns_limit_h_min -14
_diffrn_reflns_limit_k_max 10
_diffrn_reflns_limit_k_min -13
_diffrn_reflns_limit_l_max 20
_diffrn_reflns_limit_l_min -19
_diffrn_reflns_number 13525
_diffrn_reflns_theta_full 28.33
_diffrn_reflns_theta_max 28.33
_diffrn_reflns_theta_min 1.87
_exptl_absorpt_coefficient_mu 0.364
_exptl_absorpt_correction_T_max 1
_exptl_absorpt_correction_T_min 0.471925
_exptl_absorpt_correction_type empirical
_exptl_crystal_colour colorless
_exptl_crystal_density_diffrn 1.503
_exptl_crystal_density_method 'not measured'
_exptl_crystal_description plate
_exptl_crystal_F_000 856
_exptl_crystal_size_max 0.4
_exptl_crystal_size_mid 0.3
_exptl_crystal_size_min 0.2
_refine_diff_density_max 0.908
_refine_diff_density_min -0.431
_refine_diff_density_rms 0.099
_refine_ls_extinction_method none
_refine_ls_goodness_of_fit_ref 1.082
_refine_ls_hydrogen_treatment constr
_refine_ls_matrix_type full
_refine_ls_number_parameters 231
_refine_ls_number_reflns 4575
_refine_ls_number_restraints 0
_refine_ls_restrained_S_all 1.082
_refine_ls_R_factor_all 0.1295
_refine_ls_R_factor_gt 0.0876
_refine_ls_shift/su_max 0.002
_refine_ls_shift/su_mean 0.000
_refine_ls_structure_factor_coef Fsqd
_refine_ls_weighting_details 'calc w=1/[\s^2^(Fo^2^)+(0.0776P)^2^+2.8658P] where P=(Fo^2^+2Fc^2^)/3'
_refine_ls_weighting_scheme calc
_refine_ls_wR_factor_gt 0.1839
_refine_ls_wR_factor_ref 0.2038
_reflns_number_gt 3097
_reflns_number_total 4575
_reflns_threshold_expression >2sigma(I)
_cod_data_source_file c4ce01417k2.cif
_cod_data_source_block Li(TFSA)(TMEDA-Me)
_cod_depositor_comments
;
The following automatic conversions were performed:

'_symmetry_cell_setting' value 'Monoclinic' changed to 'monoclinic'
according to
/usr/data/users/saulius/crontab/automatic-downloads/rss-feeds/RSC/lib/dictionaries/cif_core.dic
dictionary named 'cif_core.dic' version 2.4.2 from 2011-04-26.

Automatic conversion script
Id: cif_fix_values 2827 2014-09-09 07:05:25Z andrius 

 Adding full bibliography for 7218294--7218297.cif.
;
_cod_original_sg_symbol_H-M P2(1)/n
_cod_database_code 7218295

loop_
_symmetry_equiv_pos_as_xyz
'x, y, z'
'-x+1/2, y+1/2, -z+1/2'
'-x, -y, -z'
'x-1/2, -y-1/2, z-1/2'

loop_
_atom_site_label
_atom_site_type_symbol
_atom_site_fract_x
_atom_site_fract_y
_atom_site_fract_z
_atom_site_U_iso_or_equiv
_atom_site_adp_type
_atom_site_occupancy
_atom_site_symmetry_multiplicity
_atom_site_calc_flag
_atom_site_refinement_flags
S1 S 0.43921(8) 0.37367(10) 0.90223(6) 0.0235(3) Uani 1 1 d .
S2 S 0.65265(9) 0.28217(11) 0.90675(7) 0.0289(3) Uani 1 1 d .
O1 O 0.4736(2) 0.5112(3) 0.89333(19) 0.0318(7) Uani 1 1 d .
O2 O 0.3661(2) 0.3491(3) 0.95747(19) 0.0331(7) Uani 1 1 d .
O3 O 0.6842(3) 0.4204(3) 0.8942(2) 0.0394(8) Uani 1 1 d .
O4 O 0.6776(3) 0.1813(3) 0.8498(2) 0.0436(9) Uani 1 1 d .
F1 F 0.2690(3) 0.4125(4) 0.7679(2) 0.0696(10) Uani 1 1 d .
F2 F 0.4136(3) 0.3346(4) 0.73471(18) 0.0709(11) Uani 1 1 d .
F3 F 0.3136(3) 0.2031(3) 0.7916(2) 0.0629(9) Uani 1 1 d .
F4 F 0.7154(3) 0.1120(3) 1.03918(19) 0.0553(8) Uani 1 1 d .
F5 F 0.8449(3) 0.2392(4) 1.0147(2) 0.0688(10) Uani 1 1 d .
F6 F 0.7250(3) 0.3227(3) 1.0763(2) 0.0591(9) Uani 1 1 d .
N1 N 0.5334(3) 0.2634(3) 0.9207(2) 0.0295(8) Uani 1 1 d .
N2 N 0.8099(3) 0.6939(4) 0.9320(2) 0.0291(8) Uani 1 1 d .
N3 N 0.5859(3) 0.7686(4) 0.8316(2) 0.0290(8) Uani 1 1 d .
C1 C 0.7394(4) 0.2367(5) 1.0162(3) 0.0417(12) Uani 1 1 d .
C2 C 0.3536(4) 0.3273(6) 0.7928(3) 0.0406(12) Uani 1 1 d .
C3 C 0.8742(5) 0.6994(8) 1.0232(4) 0.078(2) Uani 1 1 d .
H3A H 0.8718 0.6121 1.0504 0.116 Uiso 1 1 calc R
H3B H 0.8433 0.7674 1.0539 0.116 Uiso 1 1 calc R
H3C H 0.9502 0.7223 1.0260 0.116 Uiso 1 1 calc R
C4 C 0.8721(4) 0.6142(5) 0.8814(4) 0.0504(14) Uani 1 1 d .
H4A H 0.9414 0.6592 0.8832 0.076 Uiso 1 1 calc R
H4B H 0.8285 0.6065 0.8212 0.076 Uiso 1 1 calc R
H4C H 0.8871 0.5248 0.9067 0.076 Uiso 1 1 calc R
C5 C 0.7842(4) 0.8326(5) 0.8973(4) 0.0531(14) Uani 1 1 d .
H5 H 0.7612 0.8826 0.9436 0.064 Uiso 1 1 calc R
C6 C 0.6863(4) 0.8353(5) 0.8198(4) 0.0470(13) Uani 1 1 d .
H6A H 0.6684 0.9297 0.8036 0.056 Uiso 1 1 calc R
H6B H 0.7068 0.7919 0.7708 0.056 Uiso 1 1 calc R
C7 C 0.5161(6) 0.7280(6) 0.7467(3) 0.070(2) Uani 1 1 d .
H7A H 0.4492 0.6863 0.7541 0.105 Uiso 1 1 calc R
H7B H 0.5557 0.6639 0.7200 0.105 Uiso 1 1 calc R
H7C H 0.4970 0.8067 0.7094 0.105 Uiso 1 1 calc R
C8 C 0.5215(5) 0.8630(6) 0.8717(4) 0.0540(15) Uani 1 1 d .
H8A H 0.5018 0.9422 0.8349 0.081 Uiso 1 1 calc R
H8B H 0.5657 0.8898 0.9290 0.081 Uiso 1 1 calc R
H8C H 0.4548 0.8185 0.8772 0.081 Uiso 1 1 calc R
C9 C 0.8806(5) 0.9143(6) 0.8801(5) 0.0642(17) Uani 1 1 d .
H9A H 0.9455 0.9033 0.9289 0.096 Uiso 1 1 calc R
H9B H 0.8606 1.0090 0.8736 0.096 Uiso 1 1 calc R
H9C H 0.8966 0.8820 0.8271 0.096 Uiso 1 1 calc R
Li1 Li 0.6437(6) 0.6091(7) 0.9193(4) 0.0292(15) Uani 1 1 d .

loop_
_atom_site_aniso_label
_atom_site_aniso_U_11
_atom_site_aniso_U_22
_atom_site_aniso_U_33
_atom_site_aniso_U_23
_atom_site_aniso_U_13
_atom_site_aniso_U_12
S1 0.0229(5) 0.0248(5) 0.0218(5) -0.0038(4) 0.0043(4) -0.0039(4)
S2 0.0299(6) 0.0250(5) 0.0355(6) -0.0038(4) 0.0150(5) -0.0002(4)
O1 0.0324(17) 0.0233(15) 0.0396(17) -0.0001(13) 0.0095(14) -0.0016(12)
O2 0.0313(17) 0.0403(19) 0.0302(16) -0.0072(14) 0.0124(13) -0.0063(13)
O3 0.0363(18) 0.0257(16) 0.065(2) 0.0004(15) 0.0287(17) -0.0008(13)
O4 0.060(2) 0.0331(18) 0.046(2) -0.0093(15) 0.0290(18) 0.0035(16)
F1 0.047(2) 0.089(3) 0.055(2) 0.0073(19) -0.0180(15) 0.0040(18)
F2 0.068(2) 0.121(3) 0.0266(15) -0.0153(17) 0.0158(15) -0.028(2)
F3 0.065(2) 0.065(2) 0.0512(19) -0.0205(16) 0.0017(16) -0.0303(18)
F4 0.063(2) 0.0490(19) 0.0520(18) 0.0135(15) 0.0121(15) 0.0152(15)
F5 0.0295(17) 0.093(3) 0.083(2) 0.002(2) 0.0130(16) 0.0129(16)
F6 0.056(2) 0.068(2) 0.0457(17) -0.0237(16) -0.0010(14) 0.0104(16)
N1 0.028(2) 0.0219(18) 0.039(2) 0.0010(16) 0.0095(16) -0.0029(14)
N2 0.0247(18) 0.034(2) 0.0287(18) 0.0038(15) 0.0077(15) -0.0009(15)
N3 0.0298(19) 0.0282(19) 0.0267(18) 0.0032(15) 0.0035(15) -0.0017(15)
C1 0.031(3) 0.042(3) 0.053(3) -0.007(2) 0.013(2) 0.008(2)
C2 0.033(3) 0.058(3) 0.026(2) -0.005(2) 0.000(2) -0.007(2)
C3 0.045(4) 0.141(7) 0.042(3) -0.004(4) 0.003(3) -0.033(4)
C4 0.040(3) 0.039(3) 0.078(4) -0.014(3) 0.025(3) -0.001(2)
C5 0.042(3) 0.037(3) 0.079(4) 0.007(3) 0.014(3) -0.009(2)
C6 0.044(3) 0.038(3) 0.060(3) 0.020(2) 0.016(3) 0.004(2)
C7 0.107(6) 0.053(4) 0.034(3) 0.005(3) -0.011(3) -0.010(4)
C8 0.053(3) 0.046(3) 0.071(4) 0.016(3) 0.029(3) 0.014(3)
C9 0.044(3) 0.043(3) 0.109(5) 0.012(3) 0.027(3) -0.010(3)
Li1 0.037(4) 0.024(4) 0.025(3) 0.001(3) 0.008(3) 0.004(3)

loop_
_atom_type_symbol
_atom_type_description
_atom_type_scat_dispersion_real
_atom_type_scat_dispersion_imag
_atom_type_scat_source
C C 0.0033 0.0016 'International Tables Vol C Tables 4.2.6.8 and 6.1.1.4'
H H 0.0000 0.0000 'International Tables Vol C Tables 4.2.6.8 and 6.1.1.4'
Li Li -0.0003 0.0001 'International Tables Vol C Tables 4.2.6.8 and 6.1.1.4'
N N 0.0061 0.0033 'International Tables Vol C Tables 4.2.6.8 and 6.1.1.4'
O O 0.0106 0.0060 'International Tables Vol C Tables 4.2.6.8 and 6.1.1.4'
F F 0.0171 0.0103 'International Tables Vol C Tables 4.2.6.8 and 6.1.1.4'
S S 0.1246 0.1234 'International Tables Vol C Tables 4.2.6.8 and 6.1.1.4'

loop_
_geom_angle_atom_site_label_1
_geom_angle_atom_site_label_2
_geom_angle_atom_site_label_3
_geom_angle
_geom_angle_site_symmetry_1
_geom_angle_site_symmetry_3
O2 S1 O1 118.07(18) . .
O2 S1 N1 109.52(19) . .
O1 S1 N1 116.21(18) . .
O2 S1 C2 103.0(2) . .
O1 S1 C2 104.9(2) . .
N1 S1 C2 102.9(2) . .
O4 S2 O3 117.2(2) . .
O4 S2 N1 112.2(2) . .
O3 S2 N1 115.61(19) . .
O4 S2 C1 104.5(2) . .
O3 S2 C1 104.2(2) . .
N1 S2 C1 100.6(2) . .
S1 O1 Li1 132.2(3) . .
S1 O2 Li1 139.2(3) . 3_667
S2 O3 Li1 139.4(3) . .
S1 N1 S2 125.6(2) . .
C3 N2 C5 110.1(5) . .
C3 N2 C4 108.9(4) . .
C5 N2 C4 112.7(4) . .
C3 N2 Li1 111.5(3) . .
C5 N2 Li1 102.2(3) . .
C4 N2 Li1 111.5(3) . .
C7 N3 C6 109.3(4) . .
C7 N3 C8 108.0(5) . .
C6 N3 C8 110.6(4) . .
C7 N3 Li1 115.0(4) . .
C6 N3 Li1 105.2(3) . .
C8 N3 Li1 108.8(3) . .
F6 C1 F5 109.0(4) . .
F6 C1 F4 108.2(4) . .
F5 C1 F4 108.5(4) . .
F6 C1 S2 111.2(3) . .
F5 C1 S2 108.8(4) . .
F4 C1 S2 111.2(4) . .
F3 C2 F1 108.3(4) . .
F3 C2 F2 108.7(4) . .
F1 C2 F2 108.1(4) . .
F3 C2 S1 111.6(3) . .
F1 C2 S1 110.0(4) . .
F2 C2 S1 110.0(3) . .
N2 C5 C6 112.0(4) . .
N2 C5 C9 116.6(5) . .
C6 C5 C9 111.1(5) . .
N3 C6 C5 115.6(4) . .
O3 Li1 O2 117.6(4) . 3_667
O3 Li1 N3 129.1(4) . .
O2 Li1 N3 112.6(3) 3_667 .
O3 Li1 N2 95.2(3) . .
O2 Li1 N2 97.5(3) 3_667 .
N3 Li1 N2 85.8(3) . .
O3 Li1 O1 80.9(3) . .
O2 Li1 O1 88.2(3) 3_667 .
N3 Li1 O1 93.3(3) . .
N2 Li1 O1 174.2(4) . .

loop_
_geom_bond_atom_site_label_1
_geom_bond_atom_site_label_2
_geom_bond_distance
_geom_bond_site_symmetry_2
S1 O2 1.432(3) .
S1 O1 1.432(3) .
S1 N1 1.563(4) .
S1 C2 1.823(5) .
S2 O4 1.422(3) .
S2 O3 1.439(3) .
S2 N1 1.564(4) .
S2 C1 1.826(5) .
O1 Li1 2.257(8) .
O2 Li1 2.014(7) 3_667
O3 Li1 1.983(8) .
F1 C2 1.318(6) .
F2 C2 1.323(6) .
F3 C2 1.313(6) .
F4 C1 1.331(6) .
F6 C1 1.313(5) .
N2 C3 1.445(6) .
N2 C5 1.468(6) .
N2 C4 1.471(6) .
N2 Li1 2.185(8) .
N3 C7 1.442(6) .
N3 C6 1.463(6) .
N3 C8 1.468(6) .
N3 Li1 2.082(8) .
C1 F5 1.317(6) .
C5 C9 1.523(7) .
C6 C5 1.476(8) .
Li1 O2 2.014(7) 3_667
